data_4502066
loop_
_publ_author_name
'Kaufman, Elizabeth A.'
'Zeller, Matthias'
'Norquist, Alexander J.'

_publ_section_title
;
 A Slow Leak Synthetic Route to Organically Templated Gallium Sulfates
;
_journal_issue 10
_journal_name_full 'Crystal Growth &amp; Design'
_journal_page_first 4656
_journal_paper_doi 10.1021/cg1009412
_journal_volume 10
_journal_year 2010
_chemical_formula_moiety 'C6 H26 Ga2 N2 O20 S4'
_chemical_formula_sum 'C6 H26 Ga2 N2 O20 S4'
_chemical_formula_weight 713.98
_space_group_IT_number 2
_symmetry_cell_setting triclinic
_symmetry_space_group_name_Hall '-P 1'
_symmetry_space_group_name_H-M 'P -1'
_atom_sites_solution_hydrogens geom
_atom_sites_solution_primary direct
_cell_angle_alpha 87.2207(14)
_cell_angle_beta 82.1832(13)
_cell_angle_gamma 87.5904(13)
_cell_formula_units_Z 1
_cell_length_a 5.6262(7)
_cell_length_b 8.9854(10)
_cell_length_c 10.3386(12)
_cell_measurement_reflns_used 4606
_cell_measurement_temperature 110
_cell_measurement_theta_max 31.3067
_cell_measurement_theta_min 2.9546
_cell_volume 516.86(11)
_computing_cell_refinement APEX2
_computing_data_collection APEX2
_computing_data_reduction APEX2
_computing_molecular_graphics 'CAMERON (Watkin et al., 1996)'
_computing_publication_material 'CRYSTALS (Betteridge et al., 2003)'
_computing_structure_refinement 'CRYSTALS (Betteridge et al., 2003)'
_computing_structure_solution 'SIR92 (Altomare et al., 1993)'
_diffrn_ambient_temperature 100
_diffrn_measured_fraction_theta_full 0.996
_diffrn_measured_fraction_theta_max 0.902
_diffrn_measurement_device 'Bruker AXS Smart Apex CCD'
_diffrn_measurement_device_type Area
_diffrn_measurement_method \w
_diffrn_radiation_monochromator graphite
_diffrn_radiation_type 'Mo K\a'
_diffrn_radiation_wavelength 0.71073
_diffrn_reflns_av_R_equivalents 0.015
_diffrn_reflns_limit_h_max 7
_diffrn_reflns_limit_h_min -7
_diffrn_reflns_limit_k_max 13
_diffrn_reflns_limit_k_min -12
_diffrn_reflns_limit_l_max 14
_diffrn_reflns_limit_l_min -15
_diffrn_reflns_number 8807
_diffrn_reflns_theta_full 25.703
_diffrn_reflns_theta_max 31.345
_diffrn_reflns_theta_min 2.271
_diffrn_standards_number 0
_exptl_absorpt_coefficient_mu 3.115
_exptl_absorpt_correction_T_max 0.73
_exptl_absorpt_correction_T_min 0.73
_exptl_absorpt_correction_type multi-scan
_exptl_absorpt_process_details 'DENZO/SCALEPACK (Otwinowski & Minor, 1997)'
_exptl_crystal_colour colorless
_exptl_crystal_density_diffrn 2.294
_exptl_crystal_density_method 'not measured'
_exptl_crystal_description block
_exptl_crystal_F_000 362
_exptl_crystal_size_max 0.400
_exptl_crystal_size_mid 0.250
_exptl_crystal_size_min 0.15
_refine_diff_density_max 0.55
_refine_diff_density_min -0.44
_refine_ls_extinction_coef 10.7(15)
_refine_ls_extinction_method 'Larson (1970), Equation 22'
_refine_ls_goodness_of_fit_ref 1.0171
_refine_ls_hydrogen_treatment noref
_refine_ls_matrix_type full
_refine_ls_number_parameters 155
_refine_ls_number_reflns 2964
_refine_ls_number_restraints 0
_refine_ls_R_factor_all 0.0182
_refine_ls_R_factor_gt 0.0177
_refine_ls_shift/su_max 0.0019565
_refine_ls_shift/su_mean 0.0003548
_refine_ls_structure_factor_coef Fsqd
_refine_ls_weighting_details
;
 Method= Modified Sheldrick 
 w=1/[\s^2^(F^2^) + ( 0.03P)^2^ + 0.46P] 
 ,where P=(max(Fo^2^,0) + 2Fc^2^)/3 
;
_refine_ls_weighting_scheme calc
_refine_ls_wR_factor_all 0.0508
_refine_ls_wR_factor_gt 0.0484
_refine_ls_wR_factor_ref 0.0481
_reflns_limit_h_max 7
_reflns_limit_h_min -7
_reflns_limit_k_max 13
_reflns_limit_k_min -12
_reflns_limit_l_max 15
_reflns_limit_l_min 0
_reflns_number_gt 3008
_reflns_number_total 3072
_reflns_threshold_expression I>2.0\s(I)
_oxford_diffrn_Wilson_B_factor 0.44
_oxford_diffrn_Wilson_scale 1.76
_oxford_refine_ls_r_factor_ref 0.0175
_oxford_refine_ls_scale 0.7663(14)
_oxford_reflns_number_all 3066
_oxford_reflns_threshold_expression_ref I>3.0\s(I)
_cod_data_source_file cg1009412_si_001.cif
_cod_data_source_block '[C~6~H~18~N~2~][Ga(H~2~O)~2~(SO~4~)~2~]~2~_Cmp-4'
_cod_depositor_comments
;
The following automatic conversions were performed:

'_symmetry_cell_setting' value 'Triclinic' changed to 'triclinic'
according to /home/saulius/struct/CIF-dictionaries/cif_core.dic
dictionary named 'cif_core.dic' version 2.4.2 from 2011-04-26.

Automatic conversion script
Id: cif_fix_values 1715 2011-07-08 13:25:40Z adriana 
;
_cod_original_sg_symbol_H-M 'P -1 '
_cod_database_code 4502066

loop_
_symmetry_equiv_pos_as_xyz
x,y,z
-x,-y,-z

loop_
_atom_site_label
_atom_site_type_symbol
_atom_site_fract_x
_atom_site_fract_y
_atom_site_fract_z
_atom_site_U_iso_or_equiv
_atom_site_occupancy
_atom_site_adp_type
_atom_site_refinement_flags_posn
Ga1 Ga 0.48282(2) 0.258232(14) 0.523966(13) 0.0060 1.0000 Uani .
S1 S 0.32085(5) 0.02997(3) 0.32581(3) 0.0061 1.0000 Uani .
S2 S 0.67513(5) 0.50434(3) 0.68501(3) 0.0063 1.0000 Uani .
O1 O 0.18758(17) 0.18426(10) 0.62972(9) 0.0090 1.0000 Uani .
O2 O 0.77906(17) 0.32672(10) 0.41796(9) 0.0089 1.0000 Uani .
O3 O 0.49329(17) 0.10811(10) 0.39350(9) 0.0084 1.0000 Uani .
O4 O 0.68361(17) 0.12811(10) 0.62297(10) 0.0096 1.0000 Uani .
O5 O 0.48455(17) 0.40264(10) 0.65764(9) 0.0088 1.0000 Uani .
O6 O 0.27462(17) 0.39322(11) 0.43529(9) 0.0087 1.0000 Uani .
O7 O 0.40472(18) 0.03435(11) 0.18612(9) 0.0110 1.0000 Uani .
O8 O 0.07570(17) 0.09208(11) 0.35391(10) 0.0110 1.0000 Uani .
O9 O 0.90051(17) 0.42145(11) 0.69722(10) 0.0107 1.0000 Uani .
O10 O 0.58622(18) 0.58709(11) 0.79857(10) 0.0119 1.0000 Uani .
N1 N 0.8852(2) -0.19202(13) 0.97441(11) 0.0098 1.0000 Uani .
C1 C 0.9487(2) -0.06208(15) 1.04705(13) 0.0114 1.0000 Uani .
C2 C 0.7318(3) -0.29451(16) 1.06506(14) 0.0138 1.0000 Uani .
C3 C 1.1010(3) -0.27578(16) 0.91003(14) 0.0145 1.0000 Uani .
H1 H 0.0597 0.2563 0.6453 0.0105 1.0000 Uiso R
H2 H 0.1250 0.0915 0.6131 0.0105 1.0000 Uiso R
H3 H 0.8354 0.4254 0.4113 0.0104 1.0000 Uiso R
H4 H 0.9108 0.2580 0.3990 0.0104 1.0000 Uiso R
H5 H 1.0633 -0.0964 1.1027 0.0128 1.0000 Uiso R
H6 H 0.8044 -0.0254 1.1012 0.0135 1.0000 Uiso R
H7 H 0.7941 -0.1547 0.9082 0.0113 1.0000 Uiso R
H8 H 0.5969 -0.2377 1.1064 0.0209 1.0000 Uiso R
H9 H 0.8236 -0.3363 1.1306 0.0201 1.0000 Uiso R
H10 H 0.6775 -0.3723 1.0185 0.0207 1.0000 Uiso R
H11 H 1.0472 -0.3560 0.8631 0.0223 1.0000 Uiso R
H12 H 1.1954 -0.3163 0.9741 0.0219 1.0000 Uiso R
H13 H 1.1967 -0.2102 0.8488 0.0214 1.0000 Uiso R

loop_
_atom_site_aniso_label
_atom_site_aniso_U_11
_atom_site_aniso_U_22
_atom_site_aniso_U_33
_atom_site_aniso_U_23
_atom_site_aniso_U_13
_atom_site_aniso_U_12
Ga1 0.00585(7) 0.00509(7) 0.00711(7) -0.00010(5) -0.00126(5) -0.00048(5)
S1 0.00611(13) 0.00556(13) 0.00690(13) -0.00026(9) -0.00157(10) 0.00015(9)
S2 0.00661(13) 0.00597(13) 0.00656(13) -0.00045(9) -0.00153(10) -0.00006(10)
O1 0.0079(4) 0.0077(4) 0.0114(4) -0.0006(3) -0.0006(3) -0.0010(3)
O2 0.0073(4) 0.0066(4) 0.0125(4) -0.0008(3) -0.0001(3) -0.0002(3)
O3 0.0083(4) 0.0076(4) 0.0100(4) -0.0018(3) -0.0028(3) -0.0011(3)
O4 0.0102(4) 0.0057(4) 0.0137(4) 0.0012(3) -0.0053(3) -0.0011(3)
O5 0.0085(4) 0.0077(4) 0.0103(4) -0.0019(3) -0.0003(3) -0.0023(3)
O6 0.0077(4) 0.0079(4) 0.0099(4) 0.0025(3) -0.0006(3) 0.0001(3)
O7 0.0128(4) 0.0131(4) 0.0071(4) -0.0004(3) -0.0013(3) -0.0009(3)
O8 0.0072(4) 0.0092(4) 0.0167(5) -0.0027(3) -0.0018(3) 0.0023(3)
O9 0.0095(4) 0.0103(4) 0.0130(4) -0.0003(3) -0.0043(3) 0.0027(3)
O10 0.0131(4) 0.0132(4) 0.0098(4) -0.0052(3) -0.0013(3) 0.0002(3)
N1 0.0103(5) 0.0104(5) 0.0088(5) 0.0003(4) -0.0016(4) -0.0008(4)
C1 0.0134(6) 0.0103(6) 0.0102(6) -0.0012(4) -0.0004(4) -0.0015(4)
C2 0.0160(6) 0.0137(6) 0.0117(6) 0.0019(5) -0.0007(5) -0.0055(5)
C3 0.0138(6) 0.0136(6) 0.0157(6) -0.0028(5) -0.0002(5) 0.0026(5)

loop_
_atom_type_symbol
_atom_type_scat_dispersion_real
_atom_type_scat_dispersion_imag
_atom_type_scat_Cromer_Mann_a1
_atom_type_scat_Cromer_Mann_b1
_atom_type_scat_Cromer_Mann_a2
_atom_type_scat_Cromer_Mann_b2
_atom_type_scat_Cromer_Mann_a3
_atom_type_scat_Cromer_Mann_b3
_atom_type_scat_Cromer_Mann_a4
_atom_type_scat_Cromer_Mann_b4
_atom_type_scat_Cromer_Mann_c
_atom_type_scat_source
C 0.0033 0.0016 2.3100 20.8439 1.0200 10.2075 1.5886 0.5687 0.8650 51.6512 0.2156 'International Tables Vol C 4.2.6.8 and 6.1.1.4'
N 0.0061 0.0033 12.2126 0.0057 3.1322 9.8933 2.0125 28.9975 1.1663 0.5826 -11.5290 'International Tables Vol C 4.2.6.8 and 6.1.1.4'
H 0.0000 0.0000 0.4930 10.5109 0.3229 26.1257 0.1402 3.1424 0.0408 57.7998 0.0030 'International Tables Vol C 4.2.6.8 and 6.1.1.4'
Ga 0.2307 1.6083 15.2354 3.0669 6.7006 0.2412 4.3591 10.7805 2.9623 61.4135 1.7189 'International Tables Vol C 4.2.6.8 and 6.1.1.4'
S 0.1246 0.1234 6.9053 1.4679 5.2034 22.2151 1.4379 0.2536 1.5863 56.1720 0.8669 'International Tables Vol C 4.2.6.8 and 6.1.1.4'
O 0.0106 0.0060 3.0485 13.2771 2.2868 5.7011 1.5463 0.3239 0.8670 32.9089 0.2508 'International Tables Vol C 4.2.6.8 and 6.1.1.4'

loop_
_geom_angle_atom_site_label_1
_geom_angle_site_symmetry_1
_geom_angle_atom_site_label_2
_geom_angle_atom_site_label_3
_geom_angle_site_symmetry_3
_geom_angle
_geom_angle_publ_flag
O1 . Ga1 O2 . 178.60(4) yes
O1 . Ga1 O3 . 94.43(4) yes
O2 . Ga1 O3 . 84.46(4) yes
O1 . Ga1 O4 . 91.32(4) yes
O2 . Ga1 O4 . 87.83(4) yes
O3 . Ga1 O4 . 89.90(4) yes
O1 . Ga1 O5 . 86.20(4) yes
O2 . Ga1 O5 . 94.86(4) yes
O3 . Ga1 O5 . 177.27(4) yes
O4 . Ga1 O5 . 87.43(4) yes
O1 . Ga1 O6 . 86.83(4) yes
O2 . Ga1 O6 . 94.08(4) yes
O3 . Ga1 O6 . 93.21(4) yes
O4 . Ga1 O6 . 176.50(4) yes
O5 . Ga1 O6 . 89.48(4) yes
O4 2_656 S1 O3 . 107.64(5) yes
O4 2_656 S1 O7 . 109.39(6) yes
O3 . S1 O7 . 108.94(6) yes
O4 2_656 S1 O8 . 106.74(6) yes
O3 . S1 O8 . 112.28(6) yes
O7 . S1 O8 . 111.73(6) yes
O6 2_666 S2 O5 . 106.15(6) yes
O6 2_666 S2 O9 . 105.83(6) yes
O5 . S2 O9 . 111.18(6) yes
O6 2_666 S2 O10 . 111.26(6) yes
O5 . S2 O10 . 108.99(6) yes
O9 . S2 O10 . 113.19(6) yes
Ga1 . O1 H1 . 115.2 no
Ga1 . O1 H2 . 120.9 no
H1 . O1 H2 . 109.5 no
Ga1 . O2 H3 . 126.3 no
Ga1 . O2 H4 . 119.4 no
H3 . O2 H4 . 109.5 no
Ga1 . O3 S1 . 137.96(6) yes
Ga1 . O4 S1 2_656 136.00(6) yes
Ga1 . O5 S2 . 131.36(6) yes
Ga1 . O6 S2 2_666 131.56(6) yes
C1 . N1 C2 . 109.79(10) yes
C1 . N1 C3 . 112.84(11) yes
C2 . N1 C3 . 110.15(11) yes
C1 . N1 H7 . 107.9 no
C2 . N1 H7 . 108.0 no
C3 . N1 H7 . 108.0 no
C1 2_757 C1 N1 . 111.05(13) yes
C1 2_757 C1 H5 . 110.3 no
N1 . C1 H5 . 108.1 no
C1 2_757 C1 H6 . 110.1 no
N1 . C1 H6 . 108.7 no
H5 . C1 H6 . 108.6 no
N1 . C2 H8 . 108.4 no
N1 . C2 H9 . 109.0 no
H8 . C2 H9 . 109.1 no
N1 . C2 H10 . 110.6 no
H8 . C2 H10 . 109.8 no
H9 . C2 H10 . 109.7 no
N1 . C3 H11 . 108.5 no
N1 . C3 H12 . 110.1 no
H11 . C3 H12 . 109.5 no
N1 . C3 H13 . 110.0 no
H11 . C3 H13 . 109.0 no
H12 . C3 H13 . 109.7 no

loop_
_geom_bond_atom_site_label_1
_geom_bond_atom_site_label_2
_geom_bond_site_symmetry_2
_geom_bond_distance
_geom_bond_publ_flag
Ga1 O1 . 1.981(1) yes
Ga1 O2 . 1.9703(10) yes
Ga1 O3 . 1.9469(9) yes
Ga1 O4 . 1.9438(9) yes
Ga1 O5 . 1.9422(10) yes
Ga1 O6 . 1.9361(9) yes
S1 O4 2_656 1.4917(10) yes
S1 O3 . 1.4878(10) yes
S1 O7 . 1.4562(10) yes
S1 O8 . 1.4629(10) yes
S2 O6 2_666 1.5130(10) yes
S2 O5 . 1.5016(10) yes
S2 O9 . 1.4607(10) yes
S2 O10 . 1.4405(10) yes
O1 H1 . 0.950 no
O1 H2 . 0.950 no
O2 H3 . 0.950 no
O2 H4 . 0.950 no
N1 C1 . 1.4992(17) yes
N1 C2 . 1.4947(18) yes
N1 C3 . 1.4952(18) yes
N1 H7 . 0.950 no
C1 C1 2_757 1.523(3) yes
C1 H5 . 0.953 no
C1 H6 . 0.976 no
C2 H8 . 0.959 no
C2 H9 . 0.960 no
C2 H10 . 0.951 no
C3 H11 . 0.969 no
C3 H12 . 0.954 no
C3 H13 . 0.967 no

loop_
_geom_hbond_atom_site_label_D
_geom_hbond_atom_site_label_H
_geom_hbond_atom_site_label_A
_geom_hbond_site_symmetry_A
_geom_hbond_angle_DHA
_geom_hbond_distance_DH
_geom_hbond_distance_HA
_geom_hbond_distance_DA
_geom_hbond_publ_flag
O1 H1 O9 1_455 160 0.95 1.77 2.681(2) yes
O1 H2 O8 2_556 158 0.95 2.03 2.931(2) yes
O2 H3 O6 2_666 125 0.95 2.34 2.985(2) yes
O2 H3 O9 2_766 145 0.95 2.22 3.047(2) yes
O2 H4 O8 1_655 160 0.95 1.77 2.685(2) yes
C1 H5 O7 1_656 132 0.95 2.56 3.273(2) yes
C1 H6 O7 1_556 164 0.98 2.35 3.299(2) yes
N1 H7 O7 2_656 162 0.95 1.86 2.781(2) yes
C2 H9 O9 2_757 173 0.96 2.58 3.540(2) yes
C2 H10 O10 1_545 138 0.95 2.45 3.220(2) yes
